data_1520263
loop_
_publ_author_name
'Deshpande, Sudhindra H.'
'Shende, Vaishali S.'
'Shingote, Savita K.'
'Chakravarty, Debamitra'
'Puranik, Vedavati G.'
'Chaudhari, Raghunath V.'
'Kelkar, Ashutosh A.'

_publ_section_title
;
 Rhodium complex with unsymmetrical vicinal diamine ligand: excellent
 catalyst for asymmetric transfer hydrogenation of ketones
;
_journal_issue 64
_journal_name_full 'RSC Advances'
_journal_page_first 51722
_journal_page_last 51729
_journal_paper_doi 10.1039/C5RA08220J
_journal_volume 5
_journal_year 2015
_chemical_formula_moiety 'C16 H18 N4 O2 S'
_chemical_formula_sum 'C16 H18 N4 O2 S'
_chemical_formula_weight 330.40
_chemical_name_common 'Rhodium complex'
_chemical_name_systematic 12a
_space_group_IT_number 4
_symmetry_cell_setting monoclinic
_symmetry_space_group_name_Hall 'P 2yb'
_symmetry_space_group_name_H-M 'P 1 21 1'
_atom_sites_solution_hydrogens geom
_atom_sites_solution_primary direct
_atom_sites_solution_secondary difmap
_audit_creation_method SHELXL-97
_audit_update_record
;
2014-08-07 deposited with the CCDC.
2015-06-04 downloaded from the CCDC.
;
_cell_angle_alpha 90.00
_cell_angle_beta 94.2510(7)
_cell_angle_gamma 90.00
_cell_formula_units_Z 2
_cell_length_a 8.2251(1)
_cell_length_b 10.3695(1)
_cell_length_c 9.9358(1)
_cell_measurement_reflns_used 6624
_cell_measurement_temperature 296(2)
_cell_measurement_theta_max 28.42
_cell_measurement_theta_min 2.48
_cell_volume 845.095(16)
_computing_cell_refinement 'Bruker SAINT'
_computing_data_collection 'Bruker APEX2'
_computing_data_reduction 'Bruker SAINT'
_computing_molecular_graphics 'Bruker SHELXTL PyMOL and PLATON'
_computing_publication_material 'Bruker SHELXTL'
_computing_structure_refinement 'SHELXL-97 (Sheldrick, 2008)'
_computing_structure_solution 'SHELXS-97 (Sheldrick, 2008)'
_diffrn_ambient_temperature 296(2)
_diffrn_measured_fraction_theta_full 0.994
_diffrn_measured_fraction_theta_max 0.994
_diffrn_measurement_device 'BRUKER SMART APEX II'
_diffrn_measurement_method '\f and \w scans'
_diffrn_radiation_monochromator graphite
_diffrn_radiation_source 'fine-focus sealed tube'
_diffrn_radiation_type MoK\a
_diffrn_radiation_wavelength 0.71073
_diffrn_reflns_av_R_equivalents 0.0197
_diffrn_reflns_av_sigmaI/netI 0.0225
_diffrn_reflns_limit_h_max 9
_diffrn_reflns_limit_h_min -9
_diffrn_reflns_limit_k_max 12
_diffrn_reflns_limit_k_min -11
_diffrn_reflns_limit_l_max 11
_diffrn_reflns_limit_l_min -11
_diffrn_reflns_number 6855
_diffrn_reflns_theta_full 24.99
_diffrn_reflns_theta_max 24.99
_diffrn_reflns_theta_min 2.84
_exptl_absorpt_coefficient_mu 0.206
_exptl_absorpt_correction_T_max 0.9682
_exptl_absorpt_correction_T_min 0.9323
_exptl_absorpt_correction_type multi-scan
_exptl_absorpt_process_details 'Bruker SADABS'
_exptl_crystal_colour brown
_exptl_crystal_density_diffrn 1.298
_exptl_crystal_density_method 'not measured'
_exptl_crystal_description cubic
_exptl_crystal_F_000 348
_exptl_crystal_size_max 0.34
_exptl_crystal_size_mid 0.32
_exptl_crystal_size_min 0.16
_refine_diff_density_max 0.210
_refine_diff_density_min -0.265
_refine_diff_density_rms 0.031
_refine_ls_abs_structure_details 'Flack H D (1983), Acta Cryst. A39, 876-881'
_refine_ls_abs_structure_Flack 0.04(6)
_refine_ls_extinction_method none
_refine_ls_goodness_of_fit_ref 1.042
_refine_ls_hydrogen_treatment riding
_refine_ls_matrix_type full
_refine_ls_number_parameters 210
_refine_ls_number_reflns 2791
_refine_ls_number_restraints 1
_refine_ls_restrained_S_all 1.042
_refine_ls_R_factor_all 0.0297
_refine_ls_R_factor_gt 0.0291
_refine_ls_shift/su_max 0.001
_refine_ls_shift/su_mean 0.000
_refine_ls_structure_factor_coef Fsqd
_refine_ls_weighting_details 'calc w=1/[\s^2^(Fo^2^)+(0.0511P)^2^+0.1012P] where P=(Fo^2^+2Fc^2^)/3'
_refine_ls_weighting_scheme calc
_refine_ls_wR_factor_gt 0.0791
_refine_ls_wR_factor_ref 0.0800
_reflns_number_gt 2739
_reflns_number_total 2791
_reflns_threshold_expression >2sigma(I)
_cod_data_source_file c5ra08220j2.cif
_cod_data_source_block C16H18N4O2Scompound12a
_cod_depositor_comments
;
The following automatic conversions were performed:

'_symmetry_cell_setting' value 'Monoclinic' changed to 'monoclinic'
according to
/usr/data/users/saulius/crontab/automatic-downloads/rss-feeds/RSC/lib/dictionaries/cif_core.dic
dictionary named 'cif_core.dic' version 2.4.2 from 2011-04-26.

Automatic conversion script
Id: cif_fix_values 3271 2015-04-21 07:52:19Z andrius 
;
_cod_original_sg_symbol_H-M 'P2(1)   '
_cod_database_code 1520263

loop_
_symmetry_equiv_pos_as_xyz
'x, y, z'
'-x, y+1/2, -z'

loop_
_atom_site_label
_atom_site_type_symbol
_atom_site_fract_x
_atom_site_fract_y
_atom_site_fract_z
_atom_site_U_iso_or_equiv
_atom_site_adp_type
_atom_site_occupancy
_atom_site_symmetry_multiplicity
_atom_site_calc_flag
_atom_site_refinement_flags
S1 S 1.06349(4) 0.25293(4) 0.01311(4) 0.04412(13) Uani 1 1 d .
O1 O 1.01938(18) 0.37474(14) -0.04499(14) 0.0578(4) Uani 1 1 d .
O2 O 1.19737(17) 0.18322(18) -0.03400(16) 0.0669(4) Uani 1 1 d .
N1 N 0.90673(18) 0.15876(14) -0.00912(14) 0.0425(3) Uani 1 1 d .
H1N H 0.9149 0.0855 -0.0487 0.051 Uiso 1 1 calc R
N2 N 0.5966(3) 0.02622(19) -0.06892(19) 0.0688(5) Uani 1 1 d .
N3 N 0.4845(3) -0.0098(2) -0.14708(18) 0.0782(7) Uani 1 1 d .
N4 N 0.3858(4) -0.0547(4) -0.2171(3) 0.1211(12) Uani 1 1 d .
C1 C 0.6935(3) 0.1634(3) -0.3031(2) 0.0655(6) Uani 1 1 d .
H1 H 0.7397 0.0825 -0.2864 0.079 Uiso 1 1 calc R
C2 C 0.6967(3) 0.2174(3) -0.4287(3) 0.0832(8) Uani 1 1 d .
H2 H 0.7454 0.1737 -0.4969 0.100 Uiso 1 1 calc R
C3 C 0.6273(4) 0.3373(4) -0.4537(3) 0.0923(10) Uani 1 1 d .
H3 H 0.6265 0.3733 -0.5395 0.111 Uiso 1 1 calc R
C4 C 0.5599(4) 0.4028(3) -0.3527(3) 0.0845(8) Uani 1 1 d .
H4 H 0.5156 0.4843 -0.3691 0.101 Uiso 1 1 calc R
C5 C 0.5573(3) 0.3486(2) -0.2269(2) 0.0655(6) Uani 1 1 d .
H5 H 0.5113 0.3938 -0.1583 0.079 Uiso 1 1 calc R
C6 C 0.62238(19) 0.22782(18) -0.20113(17) 0.0450(4) Uani 1 1 d .
C7 C 0.6092(2) 0.16938(18) -0.06412(19) 0.0469(4) Uani 1 1 d .
H7 H 0.5093 0.2026 -0.0286 0.056 Uiso 1 1 calc R
C8 C 0.7506(2) 0.19979(18) 0.03904(17) 0.0430(4) Uani 1 1 d .
H8 H 0.7548 0.2936 0.0507 0.052 Uiso 1 1 calc R
C9 C 0.7214(3) 0.1401(2) 0.17621(19) 0.0605(5) Uani 1 1 d .
H9A H 0.7281 0.0478 0.1702 0.091 Uiso 1 1 calc R
H9B H 0.6151 0.1641 0.2015 0.091 Uiso 1 1 calc R
H9C H 0.8026 0.1708 0.2430 0.091 Uiso 1 1 calc R
C10 C 1.0963(2) 0.27603(19) 0.18896(18) 0.0484(4) Uani 1 1 d .
C11 C 1.0278(3) 0.3802(2) 0.2494(2) 0.0580(5) Uani 1 1 d .
H11 H 0.9742 0.4440 0.1974 0.070 Uiso 1 1 calc R
C12 C 1.0400(3) 0.3884(3) 0.3896(2) 0.0731(7) Uani 1 1 d .
H12 H 0.9940 0.4587 0.4307 0.088 Uiso 1 1 calc R
C13 C 1.1181(3) 0.2958(3) 0.4690(2) 0.0748(8) Uani 1 1 d .
C14 C 1.1882(4) 0.1949(4) 0.4055(3) 0.0896(9) Uani 1 1 d .
H14 H 1.2447 0.1326 0.4575 0.108 Uiso 1 1 calc R
C15 C 1.1775(3) 0.1827(3) 0.2659(2) 0.0715(6) Uani 1 1 d .
H15 H 1.2245 0.1126 0.2251 0.086 Uiso 1 1 calc R
C16 C 1.1252(4) 0.3038(5) 0.6212(3) 0.1165(14) Uani 1 1 d .
H16A H 1.1253 0.3927 0.6484 0.175 Uiso 1 1 calc R
H16B H 1.2229 0.2628 0.6588 0.175 Uiso 1 1 calc R
H16C H 1.0319 0.2612 0.6532 0.175 Uiso 1 1 calc R

loop_
_atom_site_aniso_label
_atom_site_aniso_U_11
_atom_site_aniso_U_22
_atom_site_aniso_U_33
_atom_site_aniso_U_23
_atom_site_aniso_U_13
_atom_site_aniso_U_12
S1 0.0379(2) 0.0538(2) 0.0409(2) -0.00164(19) 0.00409(14) -0.00451(18)
O1 0.0662(8) 0.0544(8) 0.0522(7) 0.0062(6) 0.0011(6) -0.0155(7)
O2 0.0442(7) 0.0986(12) 0.0594(8) -0.0081(8) 0.0123(6) 0.0045(7)
N1 0.0424(7) 0.0413(8) 0.0436(7) -0.0080(6) 0.0017(6) -0.0017(6)
N2 0.0872(13) 0.0560(10) 0.0604(10) 0.0047(8) -0.0131(9) -0.0254(10)
N3 0.1039(15) 0.0820(15) 0.0484(9) -0.0027(9) 0.0034(10) -0.0510(13)
N4 0.138(2) 0.152(3) 0.0723(14) -0.0157(17) 0.0005(15) -0.088(2)
C1 0.0674(13) 0.0742(14) 0.0560(12) 0.0003(10) 0.0125(10) 0.0076(11)
C2 0.0850(16) 0.118(3) 0.0488(12) -0.0011(14) 0.0199(11) -0.0083(16)
C3 0.0878(18) 0.135(3) 0.0530(14) 0.0339(16) -0.0051(13) -0.0223(19)
C4 0.0857(17) 0.0836(18) 0.0823(18) 0.0337(14) -0.0069(14) 0.0106(14)
C5 0.0688(13) 0.0658(14) 0.0613(13) 0.0087(10) 0.0017(10) 0.0128(11)
C6 0.0364(7) 0.0551(12) 0.0431(8) -0.0006(7) 0.0006(6) -0.0021(7)
C7 0.0399(8) 0.0523(10) 0.0486(9) 0.0003(8) 0.0035(7) -0.0060(7)
C8 0.0422(8) 0.0454(9) 0.0417(9) -0.0024(7) 0.0054(7) -0.0046(7)
C9 0.0631(12) 0.0776(14) 0.0411(9) 0.0015(9) 0.0058(9) -0.0190(10)
C10 0.0384(8) 0.0628(13) 0.0436(8) -0.0043(8) 0.0000(7) -0.0120(8)
C11 0.0633(12) 0.0580(12) 0.0532(10) -0.0059(9) 0.0080(9) -0.0142(9)
C12 0.0810(15) 0.0791(16) 0.0615(13) -0.0226(12) 0.0204(12) -0.0273(13)
C13 0.0627(13) 0.115(2) 0.0459(11) -0.0083(12) 0.0000(10) -0.0344(13)
C14 0.0754(15) 0.134(3) 0.0570(13) 0.0103(15) -0.0147(12) 0.0062(17)
C15 0.0659(13) 0.0947(17) 0.0523(11) 0.0043(12) -0.0063(10) 0.0174(13)
C16 0.107(2) 0.193(4) 0.0487(13) -0.0133(18) -0.0007(14) -0.046(3)

loop_
_atom_type_symbol
_atom_type_description
_atom_type_scat_dispersion_real
_atom_type_scat_dispersion_imag
_atom_type_scat_source
C C 0.0033 0.0016 'International Tables Vol C Tables 4.2.6.8 and 6.1.1.4'
H H 0.0000 0.0000 'International Tables Vol C Tables 4.2.6.8 and 6.1.1.4'
N N 0.0061 0.0033 'International Tables Vol C Tables 4.2.6.8 and 6.1.1.4'
O O 0.0106 0.0060 'International Tables Vol C Tables 4.2.6.8 and 6.1.1.4'
S S 0.1246 0.1234 'International Tables Vol C Tables 4.2.6.8 and 6.1.1.4'

loop_
_geom_angle_atom_site_label_1
_geom_angle_atom_site_label_2
_geom_angle_atom_site_label_3
_geom_angle
O1 S1 O2 119.77(10)
O1 S1 N1 107.64(8)
O2 S1 N1 106.03(9)
O1 S1 C10 107.26(9)
O2 S1 C10 109.20(9)
N1 S1 C10 106.19(8)
C8 N1 S1 119.22(12)
C8 N1 H1N 120.4
S1 N1 H1N 120.4
N3 N2 C7 112.0(2)
N4 N3 N2 173.5(3)
C2 C1 C6 120.6(2)
C2 C1 H1 119.7
C6 C1 H1 119.7
C1 C2 C3 119.7(3)
C1 C2 H2 120.1
C3 C2 H2 120.1
C4 C3 C2 120.0(2)
C4 C3 H3 120.0
C2 C3 H3 120.0
C3 C4 C5 120.1(3)
C3 C4 H4 120.0
C5 C4 H4 120.0
C4 C5 C6 120.6(2)
C4 C5 H5 119.7
C6 C5 H5 119.7
C5 C6 C1 118.9(2)
C5 C6 C7 118.80(17)
C1 C6 C7 122.24(19)
N2 C7 C6 112.52(16)
N2 C7 C8 106.00(16)
C6 C7 C8 115.04(14)
N2 C7 H7 107.7
C6 C7 H7 107.7
C8 C7 H7 107.7
N1 C8 C7 111.30(14)
N1 C8 C9 111.83(16)
C7 C8 C9 110.62(15)
N1 C8 H8 107.6
C7 C8 H8 107.6
C9 C8 H8 107.6
C8 C9 H9A 109.5
C8 C9 H9B 109.5
H9A C9 H9B 109.5
C8 C9 H9C 109.5
H9A C9 H9C 109.5
H9B C9 H9C 109.5
C15 C10 C11 120.51(19)
C15 C10 S1 119.15(17)
C11 C10 S1 120.05(16)
C10 C11 C12 118.9(2)
C10 C11 H11 120.6
C12 C11 H11 120.6
C13 C12 C11 121.9(2)
C13 C12 H12 119.0
C11 C12 H12 119.0
C14 C13 C12 117.7(2)
C14 C13 C16 121.1(3)
C12 C13 C16 121.2(3)
C13 C14 C15 122.1(3)
C13 C14 H14 118.9
C15 C14 H14 118.9
C10 C15 C14 118.9(3)
C10 C15 H15 120.6
C14 C15 H15 120.6
C13 C16 H16A 109.5
C13 C16 H16B 109.5
H16A C16 H16B 109.5
C13 C16 H16C 109.5
H16A C16 H16C 109.5
H16B C16 H16C 109.5

loop_
_geom_bond_atom_site_label_1
_geom_bond_atom_site_label_2
_geom_bond_distance
S1 O1 1.4245(15)
S1 O2 1.4250(15)
S1 N1 1.6195(15)
S1 C10 1.7644(18)
N1 C8 1.466(2)
N1 H1N 0.8600
N2 N3 1.219(3)
N2 C7 1.489(3)
N3 N4 1.129(3)
C1 C2 1.370(3)
C1 C6 1.380(3)
C1 H1 0.9300
C2 C3 1.383(5)
C2 H2 0.9300
C3 C4 1.363(5)
C3 H3 0.9300
C4 C5 1.373(4)
C4 H4 0.9300
C5 C6 1.378(3)
C5 H5 0.9300
C6 C7 1.501(3)
C7 C8 1.525(2)
C7 H7 0.9800
C8 C9 1.532(3)
C8 H8 0.9800
C9 H9A 0.9600
C9 H9B 0.9600
C9 H9C 0.9600
C10 C15 1.375(3)
C10 C11 1.377(3)
C11 C12 1.392(3)
C11 H11 0.9300
C12 C13 1.372(4)
C12 H12 0.9300
C13 C14 1.370(4)
C13 C16 1.512(3)
C14 C15 1.389(4)
C14 H14 0.9300
C15 H15 0.9300
C16 H16A 0.9600
C16 H16B 0.9600
C16 H16C 0.9600

loop_
_geom_torsion_atom_site_label_1
_geom_torsion_atom_site_label_2
_geom_torsion_atom_site_label_3
_geom_torsion_atom_site_label_4
_geom_torsion
O1 S1 N1 C8 -55.10(15)
O2 S1 N1 C8 175.60(13)
C10 S1 N1 C8 59.52(15)
C7 N2 N3 N4 174(2)
C6 C1 C2 C3 -0.3(4)
C1 C2 C3 C4 1.8(4)
C2 C3 C4 C5 -1.6(5)
C3 C4 C5 C6 -0.1(4)
C4 C5 C6 C1 1.5(3)
C4 C5 C6 C7 -176.9(2)
C2 C1 C6 C5 -1.3(3)
C2 C1 C6 C7 177.0(2)
N3 N2 C7 C6 -54.7(2)
N3 N2 C7 C8 178.74(18)
C5 C6 C7 N2 148.54(19)
C1 C6 C7 N2 -29.7(3)
C5 C6 C7 C8 -89.9(2)
C1 C6 C7 C8 91.8(2)
S1 N1 C8 C7 137.43(13)
S1 N1 C8 C9 -98.28(17)
N2 C7 C8 N1 67.74(18)
C6 C7 C8 N1 -57.3(2)
N2 C7 C8 C9 -57.2(2)
C6 C7 C8 C9 177.75(17)
O1 S1 C10 C15 -164.41(17)
O2 S1 C10 C15 -33.2(2)
N1 S1 C10 C15 80.72(18)
O1 S1 C10 C11 21.75(17)
O2 S1 C10 C11 152.95(16)
N1 S1 C10 C11 -93.13(16)
C15 C10 C11 C12 -0.9(3)
S1 C10 C11 C12 172.82(16)
C10 C11 C12 C13 -0.1(3)
C11 C12 C13 C14 1.6(4)
C11 C12 C13 C16 -177.8(2)
C12 C13 C14 C15 -2.1(4)
C16 C13 C14 C15 177.3(3)
C11 C10 C15 C14 0.5(3)
S1 C10 C15 C14 -173.4(2)
C13 C14 C15 C10 1.1(4)
